data_4028019
loop_
_publ_author_name
'Pavle Mocilac'
'John F. Gallagher'

_publ_contact_author_address
;
School of Chemical Sciences,
Dublin City University, Dublin 9, Ireland
;
_publ_contact_author_email john.gallagher@dcu.ie
_publ_contact_author_fax '353 1 7005503'
_publ_contact_author_name
;
Dr. John F. Gallagher
;
_publ_contact_author_phone '353 1 7005114'
_publ_section_title
;
 Trezimides and Tennimides: New Imide-Based Macrocycles
;
_journal_name_full 'Journal of Organic Chemistry'
_journal_page_first 2355
_journal_page_last 2361
_journal_paper_doi 10.1021/jo302448h
_journal_volume 78
_journal_year 2013
_chemical_formula_moiety 'C36.80 H22.85 Cl1.35 N9 O6.25'
_chemical_formula_sum 'C36.8 H22.85 Cl1.35 N9 O6.25'
_chemical_formula_weight 739.25
_chemical_name_common (26IO)3_CHCl3
_chemical_name_systematic ' ? '
_space_group_IT_number 2
_symmetry_cell_setting triclinic
_symmetry_space_group_name_Hall '-P 1'
_symmetry_space_group_name_H-M 'P -1'
_atom_sites_solution_hydrogens geom
_atom_sites_solution_primary direct
_atom_sites_solution_secondary difmap
_audit_creation_method SHELXL-97
_cell_angle_alpha 76.205(3)
_cell_angle_beta 89.176(2)
_cell_angle_gamma 89.633(2)
_cell_formula_units_Z 4
_cell_length_a 13.3884(4)
_cell_length_b 13.5458(4)
_cell_length_c 20.0062(7)
_cell_measurement_reflns_used 7929
_cell_measurement_temperature 294(2)
_cell_measurement_theta_max 63.28
_cell_measurement_theta_min 3.30
_cell_volume 3523.2(2)
_computing_cell_refinement
;
CrysAlisPro, Agilent Technologies,
Version 1.171.34.49 (release 20-01-2011 CrysAlis171 .NET)
(compiled Jan 20 2011,15:58:25)
;
_computing_data_collection
;
CrysAlisPro, Agilent Technologies,
Version 1.171.34.49 (release 20-01-2011 CrysAlis171 .NET)
(compiled Jan 20 2011,15:58:25)
;
_computing_data_reduction
;
CrysAlisPro, Agilent Technologies,
Version 1.171.34.49 (release 20-01-2011 CrysAlis171 .NET)
(compiled Jan 20 2011,15:58:25)
;
_computing_molecular_graphics 'PLATON (Spek, 2009)'
_computing_publication_material SHELXL97
_computing_structure_refinement 'SHELXL97 (Sheldrick, 2008) and SORTX (McArdle, 1995)'
_computing_structure_solution 'SHELXS97 (Sheldrick, 2008)'
_diffrn_ambient_temperature 294(2)
_diffrn_measured_fraction_theta_full 0.981
_diffrn_measured_fraction_theta_max 0.981
_diffrn_measurement_device 'Sapphire3, Gemini Ultra'
_diffrn_measurement_method '\w scans'
_diffrn_radiation_monochromator graphite
_diffrn_radiation_source 'fine-focus sealed tube'
_diffrn_radiation_type CuK\a
_diffrn_radiation_wavelength 1.54184
_diffrn_reflns_av_R_equivalents 0.0240
_diffrn_reflns_av_sigmaI/netI 0.0341
_diffrn_reflns_limit_h_max 13
_diffrn_reflns_limit_h_min -15
_diffrn_reflns_limit_k_max 14
_diffrn_reflns_limit_k_min -15
_diffrn_reflns_limit_l_max 20
_diffrn_reflns_limit_l_min -23
_diffrn_reflns_number 20386
_diffrn_reflns_theta_full 63.40
_diffrn_reflns_theta_max 63.40
_diffrn_reflns_theta_min 3.30
_diffrn_standards_decay_% 1
_diffrn_standards_interval_time 60
_diffrn_standards_number 20386
_exptl_absorpt_coefficient_mu 1.726
_exptl_absorpt_correction_T_max 0.9264
_exptl_absorpt_correction_T_min 0.5599
_exptl_absorpt_correction_type analytical
_exptl_absorpt_process_details '(ABSFAC, Clark and Reid, 1998)'
_exptl_crystal_colour colourless
_exptl_crystal_density_diffrn 1.394
_exptl_crystal_description Plate
_exptl_crystal_F_000 1518.4
_exptl_crystal_size_max 0.38
_exptl_crystal_size_mid 0.33
_exptl_crystal_size_min 0.05
_refine_diff_density_max 0.356
_refine_diff_density_min -0.319
_refine_diff_density_rms 0.049
_refine_ls_extinction_coef 0.00059(11)
_refine_ls_extinction_expression Fc^*^=kFc[1+0.001xFc^2^\l^3^/sin(2\q)]^-1/4^
_refine_ls_extinction_method SHELXL
_refine_ls_goodness_of_fit_ref 1.030
_refine_ls_hydrogen_treatment constr
_refine_ls_matrix_type full
_refine_ls_number_parameters 1057
_refine_ls_number_reflns 11291
_refine_ls_number_restraints 152
_refine_ls_restrained_S_all 1.048
_refine_ls_R_factor_all 0.0720
_refine_ls_R_factor_gt 0.0595
_refine_ls_shift/su_max 0.002
_refine_ls_shift/su_mean 0.000
_refine_ls_structure_factor_coef Fsqd
_refine_ls_weighting_details 'w=1/[\s^2^(Fo^2^)+(0.0905P)^2^+1.6443P] where P=(Fo^2^+2Fc^2^)/3'
_refine_ls_weighting_scheme calc
_refine_ls_wR_factor_gt 0.1619
_refine_ls_wR_factor_ref 0.1758
_reflns_number_gt 9134
_reflns_number_total 11291
_reflns_threshold_expression I>2\s(I)
_cod_data_source_file jo302448h_si_002_4.cif
_cod_data_source_block 11-102-[(26IO)3_CHCl3]
_cod_original_cell_volume 3523.22(19)
_cod_original_formula_sum 'C36.80 H22.85 Cl1.35 N9 O6.25'
_cod_database_code 4028019

loop_
_symmetry_equiv_pos_as_xyz
'x, y, z'
'-x, -y, -z'

loop_
_atom_site_label
_atom_site_type_symbol
_atom_site_fract_x
_atom_site_fract_y
_atom_site_fract_z
_atom_site_U_iso_or_equiv
_atom_site_adp_type
_atom_site_occupancy
_atom_site_symmetry_multiplicity
_atom_site_calc_flag
_atom_site_refinement_flags
_atom_site_disorder_assembly
_atom_site_disorder_group
O1A O -0.60141(18) 0.0611(3) 0.14927(13) 0.0921(9) Uani 1 1 d . . .
C1A C -0.5399(2) 0.0848(3) 0.18540(16) 0.0596(7) Uani 1 1 d . . .
N1A N -0.44859(16) 0.12915(19) 0.15681(12) 0.0530(6) Uani 1 1 d . . .
O2A O -0.46782(17) 0.26609(18) 0.20378(14) 0.0758(6) Uani 1 1 d . . .
C2A C -0.4126(2) 0.2153(2) 0.17716(15) 0.0531(7) Uani 1 1 d . . .
O3A O -0.08870(16) 0.00467(17) 0.17394(13) 0.0708(6) Uani 1 1 d . . .
C3A C -0.07104(19) 0.0782(2) 0.19652(15) 0.0498(6) Uani 1 1 d . . .
N3A N -0.30594(15) 0.00784(16) 0.41029(11) 0.0446(5) Uani 1 1 d . . .
O4A O 0.11834(15) 0.16112(19) 0.29167(13) 0.0723(6) Uani 1 1 d . . .
C4A C 0.03294(19) 0.1445(2) 0.28248(14) 0.0487(6) Uani 1 1 d . . .
O5A O -0.38097(15) 0.15995(16) 0.40819(13) 0.0655(6) Uani 1 1 d . . .
C5A C -0.30593(19) 0.11484(19) 0.39978(13) 0.0446(6) Uani 1 1 d . . .
N2A N 0.01058(16) 0.07696(17) 0.23917(12) 0.0478(5) Uani 1 1 d . . .
O6A O -0.40124(16) -0.12869(16) 0.45961(12) 0.0689(6) Uani 1 1 d . . .
C6A C -0.3962(2) -0.0466(2) 0.41891(14) 0.0492(6) Uani 1 1 d . . .
C11A C -0.48129(19) -0.0041(2) 0.37401(14) 0.0463(6) Uani 1 1 d . . .
C12A C -0.46803(19) 0.0321(2) 0.30390(14) 0.0499(6) Uani 1 1 d . . .
H12A H -0.4040 0.0375 0.2848 0.060 Uiso 1 1 calc R . .
C13A C -0.54989(19) 0.0606(2) 0.26190(15) 0.0514(6) Uani 1 1 d . . .
C14A C -0.6452(2) 0.0572(2) 0.29099(16) 0.0580(7) Uani 1 1 d . . .
H14A H -0.7002 0.0780 0.2632 0.070 Uiso 1 1 calc R . .
C15A C -0.6578(2) 0.0230(2) 0.36099(16) 0.0578(7) Uani 1 1 d . . .
H15A H -0.7214 0.0219 0.3805 0.069 Uiso 1 1 calc R . .
C16A C -0.5773(2) -0.0096(2) 0.40247(15) 0.0529(7) Uani 1 1 d . . .
H16A H -0.5869 -0.0352 0.4495 0.063 Uiso 1 1 calc R . .
C21A C -0.3037(2) 0.2338(2) 0.16923(14) 0.0500(6) Uani 1 1 d . . .
C22A C -0.23733(19) 0.1538(2) 0.17759(13) 0.0455(6) Uani 1 1 d . . .
H22A H -0.2611 0.0883 0.1817 0.055 Uiso 1 1 calc R . .
C23A C -0.13522(19) 0.1700(2) 0.17999(13) 0.0464(6) Uani 1 1 d . . .
C24A C -0.0997(2) 0.2685(2) 0.16920(16) 0.0577(7) Uani 1 1 d . . .
H24A H -0.0313 0.2805 0.1690 0.069 Uiso 1 1 calc R . .
C25A C -0.1665(3) 0.3491(2) 0.1588(2) 0.0743(10) Uani 1 1 d . . .
H25A H -0.1427 0.4153 0.1505 0.089 Uiso 1 1 calc R . .
C26A C -0.2678(3) 0.3320(2) 0.16043(19) 0.0695(9) Uani 1 1 d . . .
H26A H -0.3122 0.3862 0.1557 0.083 Uiso 1 1 calc R . .
C31A C -0.05013(19) 0.18356(19) 0.31897(13) 0.0442(6) Uani 1 1 d . . .
C32A C -0.13756(18) 0.13022(18) 0.33929(13) 0.0415(5) Uani 1 1 d . . .
H32A H -0.1482 0.0689 0.3273 0.050 Uiso 1 1 calc R . .
C33A C -0.20962(19) 0.16779(18) 0.37751(13) 0.0430(6) Uani 1 1 d . . .
C34A C -0.1927(2) 0.2596(2) 0.39499(15) 0.0538(7) Uani 1 1 d . . .
H34A H -0.2413 0.2862 0.4195 0.065 Uiso 1 1 calc R . .
C35A C -0.1048(2) 0.3113(2) 0.37636(16) 0.0574(7) Uani 1 1 d . . .
H35A H -0.0937 0.3719 0.3892 0.069 Uiso 1 1 calc R . .
C36A C -0.0331(2) 0.2741(2) 0.33883(14) 0.0513(6) Uani 1 1 d . . .
H36A H 0.0265 0.3091 0.3267 0.062 Uiso 1 1 calc R . .
C51A C 0.08163(19) -0.0048(2) 0.24481(16) 0.0525(7) Uani 1 1 d . . .
N52A N 0.13124(19) -0.0104(2) 0.18938(15) 0.0690(7) Uani 1 1 d . . .
C53A C 0.1994(3) -0.0878(3) 0.2001(2) 0.0855(12) Uani 1 1 d . . .
H53A H 0.2371 -0.0975 0.1627 0.103 Uiso 1 1 calc R . .
C54A C 0.2145(3) -0.1514(3) 0.2628(3) 0.0863(12) Uani 1 1 d . . .
H54A H 0.2619 -0.2032 0.2689 0.104 Uiso 1 1 calc R . .
C55A C 0.1582(3) -0.1361(3) 0.3154(2) 0.0851(11) Uani 1 1 d . . .
H55A H 0.1673 -0.1785 0.3588 0.102 Uiso 1 1 calc R . .
N56A N 0.0892(2) -0.0624(2) 0.30784(16) 0.0718(8) Uani 1 1 d . . .
C41A C -0.4214(2) 0.1167(3) 0.09047(17) 0.0669(9) Uani 1 1 d . . .
N42A N -0.4178(3) 0.2001(4) 0.04164(16) 0.1143(15) Uani 1 1 d . . .
C43A C -0.3981(6) 0.1908(8) -0.0216(3) 0.168(4) Uani 1 1 d . . .
H43A H -0.3943 0.2488 -0.0575 0.201 Uiso 1 1 calc R . .
C44A C -0.3840(6) 0.1015(10) -0.0345(4) 0.168(4) Uani 1 1 d . . .
H44A H -0.3739 0.0958 -0.0795 0.202 Uiso 1 1 calc R . .
C45A C -0.3842(4) 0.0172(7) 0.0182(4) 0.144(3) Uani 1 1 d . . .
H45A H -0.3712 -0.0461 0.0095 0.173 Uiso 1 1 calc R . .
N46A N -0.4039(3) 0.0249(4) 0.0861(2) 0.1029(12) Uani 1 1 d . . .
C61A C -0.2195(2) -0.04794(19) 0.44055(13) 0.0466(6) Uani 1 1 d . . .
N62A N -0.18148(19) -0.11253(18) 0.40677(15) 0.0618(6) Uani 1 1 d . . .
C63A C -0.1002(3) -0.1613(3) 0.4344(2) 0.0775(10) Uani 1 1 d . . .
H63A H -0.0695 -0.2069 0.4124 0.093 Uiso 1 1 calc R . .
C64A C -0.0599(3) -0.1472(3) 0.4936(2) 0.0892(12) Uani 1 1 d . . .
H64A H -0.0033 -0.1826 0.5126 0.107 Uiso 1 1 calc R . .
C65A C -0.1065(3) -0.0787(3) 0.52358(19) 0.0836(11) Uani 1 1 d . . .
H65A H -0.0803 -0.0672 0.5638 0.100 Uiso 1 1 calc R . .
N66A N -0.18786(19) -0.0277(2) 0.49771(12) 0.0612(6) Uani 1 1 d . . .
O1B O 0.10112(16) 0.66445(18) 0.46184(11) 0.0658(6) Uani 1 1 d . . .
C1B C 0.1048(2) 0.6091(2) 0.42257(14) 0.0486(6) Uani 1 1 d . . .
N1B N 0.19559(15) 0.56030(16) 0.41273(11) 0.0447(5) Uani 1 1 d . . .
O2B O 0.12302(14) 0.40898(15) 0.41149(12) 0.0595(5) Uani 1 1 d . . .
C2B C 0.19743(19) 0.46035(19) 0.40216(13) 0.0439(6) Uani 1 1 d . . .
O3B O 0.62135(14) 0.49277(18) 0.29356(13) 0.0727(6) Uani 1 1 d . . .
C3B C 0.53530(19) 0.5173(2) 0.28475(14) 0.0487(6) Uani 1 1 d . . .
N2B N 0.51209(16) 0.61533(18) 0.24357(12) 0.0512(5) Uani 1 1 d . . .
O4B O 0.40302(16) 0.73598(17) 0.19037(13) 0.0699(6) Uani 1 1 d . . .
C4B C 0.42587(19) 0.6472(2) 0.20599(14) 0.0502(6) Uani 1 1 d . . .
O5B O 0.03841(17) 0.44189(18) 0.20216(14) 0.0761(7) Uani 1 1 d . . .
C5B C 0.0892(2) 0.5164(2) 0.17923(15) 0.0551(7) Uani 1 1 d . . .
N3B N 0.04430(16) 0.61242(19) 0.16544(12) 0.0533(6) Uani 1 1 d . . .
O6B O -0.12484(18) 0.6376(3) 0.16078(14) 0.1094(11) Uani 1 1 d . . .
C6B C -0.0538(2) 0.6171(3) 0.19617(16) 0.0629(8) Uani 1 1 d . . .
C11B C -0.05773(19) 0.5991(2) 0.27214(15) 0.0516(6) Uani 1 1 d . . .
C12B C 0.02662(19) 0.6020(2) 0.31104(14) 0.0484(6) Uani 1 1 d . . .
H12B H 0.0894 0.6087 0.2900 0.058 Uiso 1 1 calc R . .
C13B C 0.01776(19) 0.59489(19) 0.38097(14) 0.0461(6) Uani 1 1 d . . .
C14B C -0.0765(2) 0.5845(2) 0.41214(16) 0.0531(7) Uani 1 1 d . . .
H14B H -0.0832 0.5819 0.4589 0.064 Uiso 1 1 calc R . .
C15B C -0.1601(2) 0.5780(2) 0.37371(17) 0.0592(8) Uani 1 1 d . . .
H15B H -0.2226 0.5682 0.3950 0.071 Uiso 1 1 calc R . .
C16B C -0.1512(2) 0.5859(2) 0.30419(16) 0.0571(7) Uani 1 1 d . . .
H16B H -0.2078 0.5825 0.2784 0.069 Uiso 1 1 calc R . .
C21B C 0.29367(18) 0.42418(19) 0.37911(13) 0.0430(6) Uani 1 1 d . . .
C22B C 0.36520(18) 0.48951(18) 0.34164(13) 0.0415(5) Uani 1 1 d . . .
H22B H 0.3540 0.5593 0.3306 0.050 Uiso 1 1 calc R . .
C23B C 0.45302(18) 0.4508(2) 0.32075(13) 0.0448(6) Uani 1 1 d . . .
C24B C 0.4710(2) 0.3468(2) 0.33872(15) 0.0536(7) Uani 1 1 d . . .
H24B H 0.5313 0.3212 0.3263 0.064 Uiso 1 1 calc R . .
C25B C 0.3999(2) 0.2815(2) 0.37490(17) 0.0608(8) Uani 1 1 d . . .
H25B H 0.4116 0.2118 0.3861 0.073 Uiso 1 1 calc R . .
C26B C 0.3114(2) 0.3197(2) 0.39452(16) 0.0549(7) Uani 1 1 d . . .
H26B H 0.2631 0.2754 0.4182 0.066 Uiso 1 1 calc R . .
C31B C 0.3643(2) 0.5682(2) 0.18530(14) 0.0521(6) Uani 1 1 d . . .
C32B C 0.26195(19) 0.5832(2) 0.18400(13) 0.0483(6) Uani 1 1 d . . .
H32B H 0.2354 0.6431 0.1917 0.058 Uiso 1 1 calc R . .
C33B C 0.1991(2) 0.5097(2) 0.17135(15) 0.0530(7) Uani 1 1 d . . .
C34B C 0.2394(3) 0.4211(3) 0.1585(2) 0.0772(10) Uani 1 1 d . . .
H34B H 0.1974 0.3701 0.1515 0.093 Uiso 1 1 calc R . .
C35B C 0.3412(3) 0.4088(3) 0.1560(2) 0.0870(12) Uani 1 1 d . . .
H35B H 0.3681 0.3512 0.1449 0.104 Uiso 1 1 calc R . .
C36B C 0.4032(2) 0.4814(3) 0.16976(18) 0.0698(9) Uani 1 1 d . . .
H36B H 0.4721 0.4722 0.1686 0.084 Uiso 1 1 calc R . .
C41B C 0.28211(19) 0.5973(2) 0.44050(13) 0.0455(6) Uani 1 1 d . . .
N42B N 0.31874(18) 0.5374(2) 0.49634(12) 0.0589(6) Uani 1 1 d . . .
C43B C 0.4009(3) 0.5730(4) 0.52004(19) 0.0818(11) Uani 1 1 d . . .
H43B H 0.4302 0.5345 0.5598 0.098 Uiso 1 1 calc R . .
C44B C 0.4432(3) 0.6637(4) 0.4880(2) 0.0883(12) Uani 1 1 d . . .
H44B H 0.5005 0.6871 0.5048 0.106 Uiso 1 1 calc R . .
C45B C 0.3983(3) 0.7179(3) 0.4307(2) 0.0783(10) Uani 1 1 d . . .
H45B H 0.4259 0.7799 0.4080 0.094 Uiso 1 1 calc R . .
N46B N 0.31593(19) 0.68631(18) 0.40514(15) 0.0626(7) Uani 1 1 d . . .
C51B C 0.5852(2) 0.6925(2) 0.24473(17) 0.0560(7) Uani 1 1 d . . .
N52B N 0.6004(2) 0.7095(2) 0.30566(17) 0.0749(8) Uani 1 1 d . . .
C53B C 0.6706(3) 0.7777(3) 0.3070(3) 0.1008(15) Uani 1 1 d . . .
H53B H 0.6845 0.7927 0.3488 0.121 Uiso 1 1 calc R . .
C54B C 0.7222(4) 0.8255(3) 0.2516(4) 0.115(2) Uani 1 1 d . . .
H54B H 0.7718 0.8721 0.2542 0.139 Uiso 1 1 calc R . .
C55B C 0.6993(3) 0.8033(4) 0.1907(3) 0.1108(17) Uani 1 1 d . . .
H55B H 0.7330 0.8371 0.1509 0.133 Uiso 1 1 calc R . .
N56B N 0.6286(2) 0.7331(2) 0.18598(17) 0.0825(9) Uani 1 1 d . . .
C61B C 0.0706(2) 0.6944(2) 0.11036(15) 0.0570(7) Uani 1 1 d . . .
N62B N 0.1206(2) 0.6726(3) 0.05823(14) 0.0746(8) Uani 1 1 d . . .
C63B C 0.1432(3) 0.7545(4) 0.0074(2) 0.0978(15) Uani 1 1 d . . .
H63B H 0.1809 0.7447 -0.0299 0.117 Uiso 1 1 calc R . .
C64B C 0.1147(4) 0.8488(4) 0.0076(3) 0.1111(18) Uani 1 1 d . . .
H64B H 0.1285 0.9033 -0.0295 0.133 Uiso 1 1 calc R . .
C65B C 0.0644(5) 0.8616(4) 0.0646(3) 0.1166(18) Uani 1 1 d . . .
H65B H 0.0455 0.9270 0.0667 0.140 Uiso 1 1 calc R . .
N66B N 0.0410(3) 0.7837(2) 0.11799(16) 0.0854(9) Uani 1 1 d . . .
Cl1S Cl 0.2909(12) 0.2453(9) 0.0240(6) 0.344(6) Uani 0.50 1 d PDU A -1
Cl2S Cl 0.1808(10) 0.4238(6) -0.0115(3) 0.284(4) Uani 0.50 1 d PDU A -1
Cl3S Cl 0.3808(12) 0.4103(11) -0.0473(8) 0.440(7) Uani 0.50 1 d PDU A -1
C1S C 0.265(2) 0.349(2) -0.041(2) 0.351(19) Uani 0.25 1 d PDU A -1
H1S H 0.2444 0.3312 -0.0836 0.422 Uiso 0.50 1 calc PR A -1
C2S C 0.379(3) 0.2986(19) -0.0058(11) 0.129(11) Uani 0.25 1 d P B -2
Cl1T Cl 0.1036(9) 0.2947(16) 0.0355(8) 0.272(6) Uani 0.30 1 d PDU C -3
Cl2T Cl 0.1651(11) 0.1210(13) 0.0021(11) 0.344(8) Uani 0.30 1 d PDU C -3
C1T C 0.1994(17) 0.234(3) 0.009(2) 0.171(10) Uani 0.30 1 d PDU C -3
H1T1 H 0.2242 0.2735 -0.0346 0.205 Uiso 0.30 1 calc PR C -3
H1T2 H 0.2530 0.2273 0.0424 0.205 Uiso 0.30 1 calc PR C -3
Cl1U Cl 0.2956(11) 0.3304(11) -0.0169(6) 0.217(4) Uani 0.30 1 d PDU D -4
Cl2U Cl 0.1538(7) 0.1943(7) 0.0617(4) 0.166(2) Uani 0.30 1 d PDU D -4
C1U C 0.1787(16) 0.2938(19) -0.0040(9) 0.132(7) Uani 0.30 1 d PDU D -4
H2U1 H 0.1553 0.2777 -0.0458 0.159 Uiso 0.30 1 calc PR D -4
H2U2 H 0.1396 0.3512 0.0029 0.159 Uiso 0.30 1 calc PR D -4
O1M O 0.462(2) 0.550(2) -0.0158(12) 0.227(11) Uani 0.25 1 d PU E -5
H1M H 0.4753 0.5853 -0.0515 0.341 Uiso 0.25 1 d P F -5
C1M C 0.338(3) 0.547(3) 0.0008(16) 0.195(12) Uani 0.25 1 d PU E -5
H1M1 H 0.3261 0.5212 0.0493 0.292 Uiso 0.25 1 calc PR E -5
H1M2 H 0.3063 0.5033 -0.0239 0.292 Uiso 0.25 1 calc PR E -5
H1M3 H 0.3105 0.6143 -0.0134 0.292 Uiso 0.25 1 calc PR E -5
O1N O 0.1089(10) 0.3944(14) 0.0090(6) 0.080(3) Uani 0.25 1 d PU G -6
H1N H 0.1276 0.3872 -0.0291 0.120 Uiso 0.25 1 d P H -6
C1N C 0.056(2) 0.460(3) 0.0027(18) 0.172(11) Uani 0.25 1 d PU G -6
H1N1 H -0.0091 0.4395 -0.0085 0.258 Uiso 0.25 1 calc PR G -6
H1N2 H 0.0793 0.5151 -0.0336 0.258 Uiso 0.25 1 calc PR G -6
H1N3 H 0.0514 0.4820 0.0449 0.258 Uiso 0.25 1 calc PR G -6

loop_
_atom_site_aniso_label
_atom_site_aniso_U_11
_atom_site_aniso_U_22
_atom_site_aniso_U_33
_atom_site_aniso_U_23
_atom_site_aniso_U_13
_atom_site_aniso_U_12
O1A 0.0559(14) 0.154(3) 0.0666(15) -0.0257(16) -0.0119(11) -0.0296(15)
C1A 0.0384(14) 0.079(2) 0.0597(17) -0.0125(15) -0.0125(13) -0.0017(13)
N1A 0.0413(12) 0.0658(15) 0.0496(13) -0.0087(11) -0.0069(10) -0.0027(10)
O2A 0.0586(13) 0.0676(14) 0.1027(18) -0.0239(13) 0.0018(12) 0.0147(11)
C2A 0.0468(15) 0.0523(15) 0.0566(16) -0.0056(13) -0.0102(12) 0.0072(13)
O3A 0.0528(12) 0.0647(13) 0.1042(18) -0.0379(13) -0.0158(11) 0.0036(10)
C3A 0.0368(13) 0.0523(15) 0.0595(16) -0.0119(13) -0.0008(11) -0.0041(11)
N3A 0.0387(11) 0.0412(11) 0.0514(12) -0.0057(9) -0.0029(9) -0.0013(9)
O4A 0.0369(11) 0.0890(16) 0.0989(17) -0.0374(13) -0.0093(10) -0.0008(10)
C4A 0.0389(14) 0.0476(14) 0.0565(16) -0.0060(12) -0.0065(11) -0.0001(11)
O5A 0.0437(11) 0.0537(11) 0.1017(17) -0.0238(11) 0.0034(10) 0.0053(9)
C5A 0.0417(14) 0.0425(13) 0.0484(14) -0.0083(11) -0.0039(11) 0.0048(11)
N2A 0.0374(11) 0.0513(12) 0.0550(13) -0.0130(10) -0.0053(9) 0.0038(9)
O6A 0.0639(13) 0.0586(13) 0.0707(14) 0.0116(11) -0.0043(10) -0.0127(10)
C6A 0.0476(15) 0.0478(15) 0.0502(15) -0.0078(12) 0.0022(11) -0.0058(12)
C11A 0.0409(13) 0.0461(14) 0.0525(15) -0.0125(11) -0.0004(11) -0.0077(11)
C12A 0.0367(13) 0.0577(16) 0.0547(16) -0.0122(12) 0.0009(11) -0.0046(11)
C13A 0.0387(14) 0.0575(16) 0.0576(16) -0.0126(13) -0.0050(12) -0.0042(12)
C14A 0.0365(14) 0.0675(18) 0.072(2) -0.0202(15) -0.0049(13) -0.0036(12)
C15A 0.0369(14) 0.0684(18) 0.073(2) -0.0268(15) 0.0072(13) -0.0099(13)
C16A 0.0465(15) 0.0552(16) 0.0596(16) -0.0189(13) 0.0078(12) -0.0122(12)
C21A 0.0445(14) 0.0523(15) 0.0510(15) -0.0077(12) -0.0106(11) 0.0030(12)
C22A 0.0461(14) 0.0460(14) 0.0432(13) -0.0075(11) -0.0077(11) -0.0045(11)
C23A 0.0404(13) 0.0490(14) 0.0468(14) -0.0050(11) -0.0064(11) -0.0024(11)
C24A 0.0455(15) 0.0533(16) 0.0679(18) -0.0007(14) -0.0133(13) -0.0086(12)
C25A 0.068(2) 0.0445(16) 0.102(3) 0.0011(16) -0.0259(18) -0.0087(14)
C26A 0.064(2) 0.0476(16) 0.093(2) -0.0094(16) -0.0195(17) 0.0076(14)
C31A 0.0417(13) 0.0418(13) 0.0461(14) -0.0042(11) -0.0078(10) -0.0010(10)
C32A 0.0425(13) 0.0339(12) 0.0467(13) -0.0065(10) -0.0071(10) 0.0019(10)
C33A 0.0438(13) 0.0366(12) 0.0478(14) -0.0085(10) -0.0061(11) 0.0003(10)
C34A 0.0565(16) 0.0444(14) 0.0622(17) -0.0165(12) -0.0013(13) 0.0040(12)
C35A 0.0635(18) 0.0399(14) 0.0718(19) -0.0186(13) -0.0054(14) -0.0081(13)
C36A 0.0487(15) 0.0452(14) 0.0578(16) -0.0071(12) -0.0062(12) -0.0078(12)
C51A 0.0346(13) 0.0534(16) 0.0695(18) -0.0149(14) -0.0023(12) 0.0014(11)
N52A 0.0477(14) 0.0841(19) 0.0821(18) -0.0336(15) 0.0017(13) 0.0052(13)
C53A 0.0535(19) 0.104(3) 0.117(3) -0.062(3) 0.002(2) 0.0081(19)
C54A 0.066(2) 0.067(2) 0.132(4) -0.035(2) -0.021(2) 0.0155(18)
C55A 0.072(2) 0.056(2) 0.118(3) -0.003(2) -0.014(2) 0.0112(17)
N56A 0.0597(16) 0.0603(16) 0.086(2) 0.0017(14) -0.0034(14) 0.0092(13)
C41A 0.0410(15) 0.105(3) 0.0588(19) -0.0273(19) -0.0052(13) -0.0095(16)
N42A 0.114(3) 0.166(4) 0.0501(18) 0.001(2) -0.0069(17) -0.045(3)
C43A 0.166(6) 0.268(11) 0.061(3) -0.022(4) 0.006(3) -0.087(7)
C44A 0.112(5) 0.300(13) 0.124(6) -0.113(7) 0.046(4) -0.075(7)
C45A 0.076(3) 0.223(8) 0.178(7) -0.135(7) 0.003(4) -0.020(4)
N46A 0.074(2) 0.136(3) 0.122(3) -0.074(3) -0.011(2) 0.010(2)
C61A 0.0458(14) 0.0388(13) 0.0500(15) -0.0004(11) -0.0027(11) -0.0011(11)
N62A 0.0578(15) 0.0456(13) 0.0840(18) -0.0190(12) -0.0071(13) 0.0057(11)
C63A 0.069(2) 0.0523(18) 0.108(3) -0.0135(18) -0.005(2) 0.0188(16)
C64A 0.067(2) 0.089(3) 0.095(3) 0.010(2) -0.014(2) 0.031(2)
C65A 0.064(2) 0.115(3) 0.060(2) 0.004(2) -0.0197(16) 0.008(2)
N66A 0.0549(14) 0.0762(17) 0.0487(13) -0.0071(12) -0.0080(11) 0.0047(12)
O1B 0.0612(13) 0.0746(14) 0.0706(13) -0.0355(12) -0.0045(10) 0.0113(10)
C1B 0.0493(15) 0.0472(14) 0.0480(14) -0.0087(12) 0.0002(11) 0.0018(11)
N1B 0.0399(11) 0.0431(11) 0.0507(12) -0.0102(9) -0.0050(9) 0.0012(9)
O2B 0.0435(10) 0.0492(11) 0.0853(14) -0.0150(10) 0.0020(9) -0.0087(9)
C2B 0.0419(14) 0.0418(13) 0.0464(14) -0.0071(11) -0.0043(10) -0.0042(11)
O3B 0.0348(11) 0.0695(14) 0.1061(18) -0.0057(12) -0.0079(10) 0.0033(9)
C3B 0.0364(14) 0.0527(15) 0.0577(16) -0.0140(12) -0.0072(11) -0.0011(11)
N2B 0.0367(11) 0.0540(13) 0.0596(14) -0.0069(11) -0.0058(10) -0.0030(10)
O4B 0.0544(12) 0.0579(13) 0.0920(16) -0.0066(11) -0.0163(11) 0.0033(10)
C4B 0.0391(13) 0.0566(17) 0.0535(15) -0.0097(13) -0.0035(11) 0.0002(12)
O5B 0.0634(14) 0.0650(14) 0.0992(18) -0.0176(12) -0.0032(12) -0.0196(11)
C5B 0.0510(16) 0.0623(18) 0.0536(16) -0.0164(13) -0.0119(12) -0.0067(14)
N3B 0.0392(12) 0.0666(15) 0.0513(13) -0.0082(11) -0.0067(10) 0.0021(10)
O6B 0.0463(13) 0.206(4) 0.0690(16) -0.0183(18) -0.0188(12) 0.0163(17)
C6B 0.0365(14) 0.086(2) 0.0640(18) -0.0135(16) -0.0105(13) 0.0002(14)
C11B 0.0348(13) 0.0569(16) 0.0595(16) -0.0067(13) -0.0044(11) 0.0008(11)
C12B 0.0337(13) 0.0540(15) 0.0550(15) -0.0078(12) -0.0008(11) 0.0006(11)
C13B 0.0400(13) 0.0418(13) 0.0536(15) -0.0057(11) -0.0002(11) 0.0028(10)
C14B 0.0483(15) 0.0444(14) 0.0619(17) -0.0040(12) 0.0092(13) 0.0037(12)
C15B 0.0371(14) 0.0554(16) 0.078(2) -0.0014(14) 0.0108(13) 0.0008(12)
C16B 0.0355(14) 0.0581(17) 0.073(2) -0.0056(14) -0.0041(13) -0.0009(12)
C21B 0.0412(13) 0.0393(13) 0.0483(14) -0.0099(11) -0.0063(10) -0.0004(10)
C22B 0.0401(13) 0.0362(12) 0.0487(14) -0.0104(10) -0.0087(10) 0.0010(10)
C23B 0.0384(13) 0.0460(14) 0.0512(14) -0.0134(11) -0.0098(11) 0.0034(11)
C24B 0.0455(14) 0.0497(15) 0.0686(18) -0.0200(13) -0.0077(13) 0.0078(12)
C25B 0.0612(18) 0.0377(14) 0.084(2) -0.0148(14) -0.0054(15) 0.0044(13)
C26B 0.0520(16) 0.0399(14) 0.0704(18) -0.0080(13) -0.0026(13) -0.0052(12)
C31B 0.0430(14) 0.0644(17) 0.0484(15) -0.0121(13) -0.0080(11) 0.0051(12)
C32B 0.0427(14) 0.0539(15) 0.0477(14) -0.0105(12) -0.0081(11) 0.0040(12)
C33B 0.0464(15) 0.0582(16) 0.0552(16) -0.0146(13) -0.0134(12) 0.0031(12)
C34B 0.068(2) 0.074(2) 0.100(3) -0.041(2) -0.0295(19) 0.0092(17)
C35B 0.074(2) 0.092(3) 0.115(3) -0.063(2) -0.036(2) 0.030(2)
C36B 0.0476(16) 0.094(2) 0.078(2) -0.0396(19) -0.0180(15) 0.0193(16)
C41B 0.0406(13) 0.0490(14) 0.0493(14) -0.0165(12) -0.0034(11) -0.0004(11)
N42B 0.0546(14) 0.0735(16) 0.0474(13) -0.0114(12) -0.0088(11) -0.0033(12)
C43B 0.066(2) 0.119(3) 0.064(2) -0.028(2) -0.0200(17) -0.002(2)
C44B 0.065(2) 0.112(3) 0.099(3) -0.047(3) -0.015(2) -0.024(2)
C45B 0.070(2) 0.062(2) 0.110(3) -0.033(2) -0.002(2) -0.0207(17)
N46B 0.0601(15) 0.0408(12) 0.0869(18) -0.0150(12) -0.0069(13) -0.0060(11)
C51B 0.0371(14) 0.0540(16) 0.075(2) -0.0107(14) -0.0054(13) -0.0014(12)
N52B 0.0596(16) 0.0816(19) 0.093(2) -0.0382(17) -0.0149(14) 0.0003(14)
C53B 0.074(3) 0.077(3) 0.166(5) -0.057(3) -0.033(3) 0.003(2)
C54B 0.075(3) 0.060(2) 0.210(7) -0.028(3) -0.028(4) -0.012(2)
C55B 0.079(3) 0.076(3) 0.157(5) 0.012(3) 0.012(3) -0.024(2)
N56B 0.0688(18) 0.078(2) 0.089(2) 0.0033(16) 0.0083(16) -0.0177(15)
C61B 0.0454(15) 0.073(2) 0.0494(16) -0.0071(14) -0.0135(12) 0.0007(13)
N62B 0.0715(18) 0.096(2) 0.0504(15) -0.0059(14) -0.0057(13) 0.0047(15)
C63B 0.082(3) 0.136(4) 0.057(2) 0.013(2) -0.0025(18) -0.011(3)
C64B 0.122(4) 0.104(4) 0.083(3) 0.027(3) -0.026(3) -0.026(3)
C65B 0.162(5) 0.072(3) 0.107(4) 0.000(3) -0.054(4) -0.004(3)
N66B 0.111(3) 0.0678(19) 0.0750(19) -0.0111(16) -0.0236(17) 0.0148(17)
Cl1S 0.454(16) 0.305(11) 0.320(12) -0.163(9) -0.110(11) 0.095(11)
Cl2S 0.498(13) 0.199(6) 0.155(5) -0.038(4) -0.137(7) 0.110(8)
Cl3S 0.478(15) 0.343(13) 0.486(17) -0.073(12) 0.002(14) -0.040(13)
C1S 0.36(3) 0.35(3) 0.34(3) -0.09(2) -0.04(3) 0.06(2)
C2S 0.22(3) 0.112(16) 0.068(11) -0.048(11) -0.091(16) 0.051(18)
Cl1T 0.186(9) 0.415(18) 0.259(12) -0.164(13) -0.062(9) 0.032(11)
Cl2T 0.217(11) 0.299(14) 0.50(2) -0.064(14) -0.024(12) 0.038(11)
C1T 0.080(12) 0.25(2) 0.18(2) -0.041(19) -0.041(14) 0.012(15)
Cl1U 0.237(11) 0.247(12) 0.160(7) -0.038(7) 0.031(7) -0.024(10)
Cl2U 0.167(6) 0.181(6) 0.141(5) -0.017(4) -0.041(5) 0.019(5)
C1U 0.134(14) 0.186(17) 0.076(9) -0.031(10) -0.028(10) 0.066(13)
O1M 0.29(2) 0.25(2) 0.144(15) -0.050(16) 0.047(17) -0.01(2)
C1M 0.27(2) 0.16(2) 0.137(18) -0.003(16) -0.029(19) 0.09(2)
O1N 0.085(7) 0.112(10) 0.041(5) -0.011(6) -0.032(5) -0.006(7)
C1N 0.18(2) 0.17(2) 0.17(2) -0.058(18) -0.032(19) -0.019(16)

loop_
_atom_type_symbol
_atom_type_description
_atom_type_scat_dispersion_real
_atom_type_scat_dispersion_imag
_atom_type_scat_source
C C 0.0181 0.0091 'International Tables Vol C Tables 4.2.6.8 and 6.1.1.4'
H H 0.0000 0.0000 'International Tables Vol C Tables 4.2.6.8 and 6.1.1.4'
N N 0.0311 0.0180 'International Tables Vol C Tables 4.2.6.8 and 6.1.1.4'
O O 0.0492 0.0322 'International Tables Vol C Tables 4.2.6.8 and 6.1.1.4'
Cl Cl 0.3639 0.7018 'International Tables Vol C Tables 4.2.6.8 and 6.1.1.4'

loop_
_geom_angle_atom_site_label_1
_geom_angle_atom_site_label_2
_geom_angle_atom_site_label_3
_geom_angle
O1A C1A N1A 120.4(3)
O1A C1A C13A 122.7(3)
N1A C1A C13A 116.6(2)
C2A N1A C1A 119.0(3)
C2A N1A C41A 118.3(3)
C1A N1A C41A 116.9(2)
O2A C2A N1A 120.8(3)
O2A C2A C21A 122.6(3)
N1A C2A C21A 116.4(2)
O3A C3A N2A 120.0(3)
O3A C3A C23A 121.2(2)
N2A C3A C23A 118.8(2)
C6A N3A C5A 120.7(2)
C6A N3A C61A 115.8(2)
C5A N3A C61A 118.4(2)
O4A C4A N2A 118.5(3)
O4A C4A C31A 122.2(3)
N2A C4A C31A 119.1(2)
O5A C5A N3A 120.8(2)
O5A C5A C33A 122.3(2)
N3A C5A C33A 116.9(2)
C3A N2A C4A 128.9(2)
C3A N2A C51A 117.7(2)
C4A N2A C51A 113.3(2)
O6A C6A N3A 119.8(3)
O6A C6A C11A 121.7(2)
N3A C6A C11A 118.3(2)
C12A C11A C16A 119.5(3)
C12A C11A C6A 121.1(2)
C16A C11A C6A 119.1(2)
C11A C12A C13A 120.2(2)
C11A C12A H12A 119.9
C13A C12A H12A 119.9
C12A C13A C14A 119.8(3)
C12A C13A C1A 121.5(2)
C14A C13A C1A 118.4(2)
C15A C14A C13A 119.8(3)
C15A C14A H14A 120.1
C13A C14A H14A 120.1
C14A C15A C16A 120.6(3)
C14A C15A H15A 119.7
C16A C15A H15A 119.7
C15A C16A C11A 120.0(3)
C15A C16A H16A 120.0
C11A C16A H16A 120.0
C22A C21A C26A 119.5(3)
C22A C21A C2A 120.7(3)
C26A C21A C2A 119.5(3)
C21A C22A C23A 120.7(3)
C21A C22A H22A 119.6
C23A C22A H22A 119.6
C24A C23A C22A 119.4(3)
C24A C23A C3A 124.1(2)
C22A C23A C3A 116.5(2)
C25A C24A C23A 119.6(3)
C25A C24A H24A 120.2
C23A C24A H24A 120.2
C26A C25A C24A 120.6(3)
C26A C25A H25A 119.7
C24A C25A H25A 119.7
C25A C26A C21A 120.0(3)
C25A C26A H26A 120.0
C21A C26A H26A 120.0
C32A C31A C36A 119.7(2)
C32A C31A C4A 123.2(2)
C36A C31A C4A 116.9(2)
C31A C32A C33A 120.4(2)
C31A C32A H32A 119.8
C33A C32A H32A 119.8
C34A C33A C32A 119.2(2)
C34A C33A C5A 118.0(2)
C32A C33A C5A 122.8(2)
C35A C34A C33A 120.6(3)
C35A C34A H34A 119.7
C33A C34A H34A 119.7
C34A C35A C36A 120.4(3)
C34A C35A H35A 119.8
C36A C35A H35A 119.8
C35A C36A C31A 119.8(3)
C35A C36A H36A 120.1
C31A C36A H36A 120.1
N52A C51A N56A 129.0(3)
N52A C51A N2A 117.4(3)
N56A C51A N2A 113.6(3)
C51A N52A C53A 113.3(3)
C54A C53A N52A 122.9(4)
C54A C53A H53A 118.5
N52A C53A H53A 118.5
C55A C54A C53A 117.1(4)
C55A C54A H54A 121.5
C53A C54A H54A 121.5
N56A C55A C54A 122.7(4)
N56A C55A H55A 118.7
C54A C55A H55A 118.7
C51A N56A C55A 115.0(3)
N46A C41A N42A 128.4(4)
N46A C41A N1A 115.9(4)
N42A C41A N1A 115.7(4)
C41A N42A C43A 117.3(6)
C44A C43A N42A 121.0(8)
C44A C43A H43A 119.5
N42A C43A H43A 119.5
C43A C44A C45A 119.6(7)
C43A C44A H44A 120.2
C45A C44A H44A 120.2
C44A C45A N46A 120.4(7)
C44A C45A H45A 119.8
N46A C45A H45A 119.8
C41A N46A C45A 113.0(5)
N66A C61A N62A 128.3(3)
N66A C61A N3A 116.1(2)
N62A C61A N3A 115.6(2)
C61A N62A C63A 114.8(3)
N62A C63A C64A 122.7(3)
N62A C63A H63A 118.7
C64A C63A H63A 118.7
C65A C64A C63A 116.8(3)
C65A C64A H64A 121.6
C63A C64A H64A 121.6
N66A C65A C64A 122.7(4)
N66A C65A H65A 118.6
C64A C65A H65A 118.6
C61A N66A C65A 114.7(3)
O1B C1B N1B 119.8(2)
O1B C1B C13B 121.8(3)
N1B C1B C13B 118.3(2)
C1B N1B C2B 121.5(2)
C1B N1B C41B 115.2(2)
C2B N1B C41B 118.9(2)
O2B C2B N1B 120.4(2)
O2B C2B C21B 122.8(2)
N1B C2B C21B 116.9(2)
O3B C3B N2B 119.0(2)
O3B C3B C23B 121.4(3)
N2B C3B C23B 119.4(2)
C4B N2B C3B 128.5(2)
C4B N2B C51B 116.5(2)
C3B N2B C51B 114.9(2)
O4B C4B N2B 120.6(3)
O4B C4B C31B 121.6(2)
N2B C4B C31B 117.8(2)
O5B C5B N3B 119.1(3)
O5B C5B C33B 122.0(3)
N3B C5B C33B 118.7(3)
C5B N3B C61B 125.0(3)
C5B N3B C6B 115.7(3)
C61B N3B C6B 116.4(2)
O6B C6B N3B 120.2(3)
O6B C6B C11B 123.6(3)
N3B C6B C11B 116.2(2)
C12B C11B C16B 119.6(3)
C12B C11B C6B 122.6(2)
C16B C11B C6B 117.6(2)
C13B C12B C11B 120.3(2)
C13B C12B H12B 119.9
C11B C12B H12B 119.9
C12B C13B C14B 119.5(3)
C12B C13B C1B 121.6(2)
C14B C13B C1B 118.5(3)
C15B C14B C13B 120.1(3)
C15B C14B H14B 120.0
C13B C14B H14B 120.0
C16B C15B C14B 120.3(3)
C16B C15B H15B 119.9
C14B C15B H15B 119.9
C15B C16B C11B 120.2(3)
C15B C16B H16B 119.9
C11B C16B H16B 119.9
C22B C21B C26B 119.1(2)
C22B C21B C2B 122.9(2)
C26B C21B C2B 118.0(2)
C23B C22B C21B 120.1(2)
C23B C22B H22B 119.9
C21B C22B H22B 119.9
C22B C23B C24B 120.0(2)
C22B C23B C3B 122.5(2)
C24B C23B C3B 117.2(2)
C25B C24B C23B 120.2(3)
C25B C24B H24B 119.9
C23B C24B H24B 119.9
C24B C25B C26B 119.9(3)
C24B C25B H25B 120.0
C26B C25B H25B 120.0
C25B C26B C21B 120.6(3)
C25B C26B H26B 119.7
C21B C26B H26B 119.7
C36B C31B C32B 119.3(3)
C36B C31B C4B 124.0(3)
C32B C31B C4B 116.7(3)
C33B C32B C31B 120.4(3)
C33B C32B H32B 119.8
C31B C32B H32B 119.8
C32B C33B C34B 119.5(3)
C32B C33B C5B 121.8(3)
C34B C33B C5B 118.2(3)
C35B C34B C33B 120.0(3)
C35B C34B H34B 120.0
C33B C34B H34B 120.0
C36B C35B C34B 120.1(3)
C36B C35B H35B 119.9
C34B C35B H35B 119.9
C35B C36B C31B 120.6(3)
C35B C36B H36B 119.7
C31B C36B H36B 119.7
N42B C41B N46B 128.6(3)
N42B C41B N1B 116.0(2)
N46B C41B N1B 115.3(2)
C41B N42B C43B 114.6(3)
N42B C43B C44B 122.4(4)
N42B C43B H43B 118.8
C44B C43B H43B 118.8
C45B C44B C43B 117.2(3)
C45B C44B H44B 121.4
C43B C44B H44B 121.4
N46B C45B C44B 122.9(3)
N46B C45B H45B 118.6
C44B C45B H45B 118.6
C41B N46B C45B 114.4(3)
N56B C51B N52B 129.3(3)
N56B C51B N2B 115.8(3)
N52B C51B N2B 114.8(3)
C51B N52B C53B 114.6(4)
N52B C53B C54B 123.5(5)
N52B C53B H53B 118.3
C54B C53B H53B 118.3
C53B C54B C55B 117.1(4)
C53B C54B H54B 121.4
C55B C54B H54B 121.4
C54B C55B N56B 122.3(5)
C54B C55B H55B 118.8
N56B C55B H55B 118.8
C51B N56B C55B 113.2(4)
N66B C61B N62B 128.5(3)
N66B C61B N3B 114.5(3)
N62B C61B N3B 117.0(3)
C61B N62B C63B 113.9(4)
C64B C63B N62B 123.7(5)
C64B C63B H63B 118.2
N62B C63B H63B 118.2
C63B C64B C65B 116.8(4)
C63B C64B H64B 121.6
C65B C64B H64B 121.6
N66B C65B C64B 122.8(5)
N66B C65B H65B 118.6
C64B C65B H65B 118.6
C61B N66B C65B 114.3(4)
Cl1S C1S Cl2S 109(2)
Cl1S C1S Cl3S 99(2)
Cl2S C1S Cl3S 107(2)
Cl1S C1S H1S 113.7
Cl2S C1S H1S 113.7
Cl3S C1S H1S 113.7
Cl2T C1T Cl1T 110.5(18)
Cl2T C1T H1T1 109.6
Cl1T C1T H1T1 109.6
Cl2T C1T H1T2 109.6
Cl1T C1T H1T2 109.6
H1T1 C1T H1T2 108.1
Cl1U C1U Cl2U 117.6(13)
Cl1U C1U H2U1 107.9
Cl2U C1U H2U1 107.9
Cl1U C1U H2U2 107.9
Cl2U C1U H2U2 107.9
H2U1 C1U H2U2 107.2
Cl1U C1U H1N 101.1(15)
Cl2U C1U H1N 131.8(16)
C1M O1M H1M 112(3)
C1N O1N H1N 110(2)

loop_
_geom_bond_atom_site_label_1
_geom_bond_atom_site_label_2
_geom_bond_distance
O1A C1A 1.198(4)
C1A N1A 1.417(4)
C1A C13A 1.491(4)
N1A C2A 1.414(4)
N1A C41A 1.419(4)
O2A C2A 1.208(4)
C2A C21A 1.481(4)
O3A C3A 1.213(3)
C3A N2A 1.394(3)
C3A C23A 1.481(4)
N3A C6A 1.407(3)
N3A C5A 1.414(3)
N3A C61A 1.437(3)
O4A C4A 1.192(3)
C4A N2A 1.437(4)
C4A C31A 1.485(4)
O5A C5A 1.203(3)
C5A C33A 1.489(4)
N2A C51A 1.441(3)
O6A C6A 1.213(3)
C6A C11A 1.487(4)
C11A C12A 1.380(4)
C11A C16A 1.394(4)
C12A C13A 1.387(4)
C12A H12A 0.9300
C13A C14A 1.391(4)
C14A C15A 1.375(4)
C14A H14A 0.9300
C15A C16A 1.375(4)
C15A H15A 0.9300
C16A H16A 0.9300
C21A C22A 1.378(4)
C21A C26A 1.387(4)
C22A C23A 1.389(4)
C22A H22A 0.9300
C23A C24A 1.386(4)
C24A C25A 1.386(5)
C24A H24A 0.9300
C25A C26A 1.375(5)
C25A H25A 0.9300
C26A H26A 0.9300
C31A C32A 1.384(4)
C31A C36A 1.397(4)
C32A C33A 1.390(4)
C32A H32A 0.9300
C33A C34A 1.390(4)
C34A C35A 1.375(4)
C34A H34A 0.9300
C35A C36A 1.376(4)
C35A H35A 0.9300
C36A H36A 0.9300
C51A N52A 1.302(4)
C51A N56A 1.320(4)
N52A C53A 1.366(5)
C53A C54A 1.359(6)
C53A H53A 0.9300
C54A C55A 1.341(6)
C54A H54A 0.9300
C55A N56A 1.339(5)
C55A H55A 0.9300
C41A N46A 1.286(5)
C41A N42A 1.306(5)
N42A C43A 1.324(7)
C43A C44A 1.308(12)
C43A H43A 0.9300
C44A C45A 1.357(12)
C44A H44A 0.9300
C45A N46A 1.408(8)
C45A H45A 0.9300
C61A N66A 1.314(4)
C61A N62A 1.322(4)
N62A C63A 1.326(4)
C63A C64A 1.363(6)
C63A H63A 0.9300
C64A C65A 1.363(6)
C64A H64A 0.9300
C65A N66A 1.330(4)
C65A H65A 0.9300
O1B C1B 1.209(3)
C1B N1B 1.413(3)
C1B C13B 1.482(4)
N1B C2B 1.419(3)
N1B C41B 1.435(3)
O2B C2B 1.205(3)
C2B C21B 1.482(4)
O3B C3B 1.201(3)
C3B N2B 1.421(4)
C3B C23B 1.491(4)
N2B C4B 1.396(3)
N2B C51B 1.441(4)
O4B C4B 1.207(4)
C4B C31B 1.493(4)
O5B c5B 1.213(4)
O6B C6B 1.185(4)
C5B N3B 1.397(4)
C5B C33B 1.482(4)
N3B C61B 1.408(4)
N3B C6B 1.450(4)
C6B C11B 1.481(4)
C11B C12B 1.387(4)
C11B C16B 1.390(4)
C12B C13B 1.383(4)
C12B H12B 0.9300
C13B C14B 1.393(4)
C14B C15B 1.382(4)
C14B H14B 0.9300
C15B C16B 1.373(4)
C15B H15B 0.9300
C16B H16B 0.9300
C21B C22B 1.391(4)
C21B C26B 1.394(4)
C22B C23B 1.384(4)
C22B H22B 0.9300
C23B C24B 1.388(4)
C24B C25B 1.378(4)
C24B H24B 0.9300
C25B C26B 1.379(4)
C25B H25B 0.9300
C26B H26B 0.9300
C31B C36B 1.383(4)
C31B C32B 1.383(4)
C32B C33B 1.378(4)
C32B H32B 0.9300
C33B C34B 1.391(5)
C34B C35B 1.374(5)
C34B H34B 0.9300
C35B C36B 1.371(5)
C35B H35B 0.9300
C36B H36B 0.9300
C41B N42B 1.313(4)
C41B N46B 1.323(4)
N42B C43B 1.341(4)
C43B C44B 1.365(6)
C43B H43B 0.9300
C44B C45B 1.352(6)
C44B H44B 0.9300
C45B N46B 1.336(4)
C45B H45B 0.9300
C51B N56B 1.303(4)
C51B N52B 1.312(4)
N52B C53B 1.327(5)
C53B C54B 1.329(8)
C53B H53B 0.9300
C54B C55B 1.361(8)
C54B H54B 0.9300
C55B N56B 1.366(6)
C55B H55B 0.9300
C61B N66B 1.312(4)
C61B N62B 1.322(4)
N62B C63B 1.348(5)
C63B C64B 1.331(7)
C63B H63B 0.9300
C64B C65B 1.362(8)
C64B H64B 0.9300
C65B N66B 1.346(6)
C65B H65B 0.9300
Cl1S C1S 1.71(3)
Cl2S C1S 1.70(3)
Cl3S C1S 1.76(3)
C1S H1S 0.9800
Cl1T C1T 1.66(2)
Cl2T C1T 1.64(2)
C1T H1T1 0.9700
C1T H1T2 0.9700
Cl1U C1U 1.64(2)
Cl2U C1U 1.68(2)
C1U H2U1 0.9700
C1U H2U2 0.9700
O1M C1M 1.69(4)
O1N C1N 1.12(3)

loop_
_geom_hbond_atom_site_label_D
_geom_hbond_atom_site_label_H
_geom_hbond_atom_site_label_A
_geom_hbond_distance_DH
_geom_hbond_distance_HA
_geom_hbond_distance_DA
_geom_hbond_angle_DHA
_geom_hbond_site_symmetry_A
_geom_hbond_publ_flag
C12B H12B N3B 0.93 2.56 2.889(4) 101 . yes
C16B H16B O3B 0.93 2.58 3.333(3) 139 1_455 yes
C22B H22B N46B 0.93 2.58 3.275(4) 132 . yes

loop_
_geom_torsion_atom_site_label_1
_geom_torsion_atom_site_label_2
_geom_torsion_atom_site_label_3
_geom_torsion_atom_site_label_4
_geom_torsion
O1A C1A N1A C2A 134.7(3)
C13A C1A N1A C2A -51.1(4)
O1A C1A N1A C41A -18.0(5)
C13A C1A N1A C41A 156.2(3)
C1A N1A C2A O2A -18.7(4)
C41A N1A C2A O2A 133.7(3)
C1A N1A C2A C21A 156.5(2)
C41A N1A C2A C21A -51.2(3)
C6A N3A C5A O5A 11.2(4)
C61A N3A C5A O5A -142.7(3)
C6A N3A C5A C33A -168.3(2)
C61A N3A C5A C33A 37.8(3)
O3A C3A N2A C4A -165.5(3)
C23A C3A N2A C4A 14.2(4)
O3A C3A N2A C51A 11.0(4)
C23A C3A N2A C51A -169.3(2)
O4A C4A N2A C3A -148.5(3)
C31A C4A N2A C3A 36.9(4)
O4A C4A N2A C51A 34.9(4)
C31A C4A N2A C51A -139.8(2)
C5A N3A C6A O6A -142.2(3)
C61A N3A C6A O6A 12.4(4)
C5A N3A C6A C11A 41.8(4)
C61A N3A C6A C11A -163.6(2)
O6A C6A C11A C12A -129.5(3)
N3A C6A C11A C12A 46.4(4)
O6A C6A C11A C16A 44.7(4)
N3A C6A C11A C16A -139.3(3)
C16A C11A C12A C13A -1.6(4)
C6A C11A C12A C13A 172.6(3)
C11A C12A C13A C14A 3.1(4)
C11A C12A C13A C1A -170.5(3)
O1A C1A C13A C12A 141.8(4)
N1A C1A C13A C12A -32.2(4)
O1A C1A C13A C14A -31.8(5)
N1A C1A C13A C14A 154.1(3)
C12A C13A C14A C15A -1.8(5)
C1A C13A C14A C15A 172.0(3)
C13A C14A C15A C16A -1.1(5)
C14A C15A C16A C11A 2.7(4)
C12A C11A C16A C15A -1.3(4)
C6A C11A C16A C15A -175.6(3)
O2A C2A C21A C22A 142.1(3)
N1A C2A C21A C22A -33.0(4)
O2A C2A C21A C26A -31.1(4)
N1A C2A C21A C26A 153.8(3)
C26A C21A C22A C23A 2.5(4)
C2A C21A C22A C23A -170.7(3)
C21A C22A C23A C24A -4.4(4)
C21A C22A C23A C3A 173.7(2)
O3A C3A C23A C24A -143.3(3)
N2A C3A C23A C24A 37.1(4)
O3A C3A C23A C22A 38.7(4)
N2A C3A C23A C22A -140.9(3)
C22A C23A C24A C25A 2.4(5)
C3A C23A C24A C25A -175.5(3)
C23A C24A C25A C26A 1.4(5)
C24A C25A C26A C21A -3.2(6)
C22A C21A C26A C25A 1.3(5)
C2A C21A C26A C25A 174.6(3)
O4A C4A C31A C32A -145.1(3)
N2A C4A C31A C32A 29.3(4)
O4A C4A C31A C36A 28.6(4)
N2A C4A C31A C36A -157.0(2)
C36A C31A C32A C33A 1.9(4)
C4A C31A C32A C33A 175.5(2)
C31A C32A C33A C34A 0.0(4)
C31A C32A C33A C5A 178.9(2)
O5A C5A C33A C34A 28.2(4)
N3A C5A C33A C34A -152.3(2)
O5A C5A C33A C32A -150.7(3)
N3A C5A C33A C32A 28.8(4)
C32A C33A C34A C35A -1.7(4)
C5A C33A C34A C35A 179.4(3)
C33A C34A C35A C36A 1.4(5)
C34A C35A C36A C31A 0.6(4)
C32A C31A C36A C35A -2.3(4)
C4A C31A C36A C35A -176.2(3)
C3A N2A C51A N52A 63.9(3)
C4A N2A C51A N52A -119.0(3)
C3A N2A C51A N56A -118.4(3)
C4A N2A C51A N56A 58.7(3)
N56A C51A N52A C53A 0.4(5)
N2A C51A N52A C53A 177.7(3)
C51A N52A C53A C54A -1.0(5)
N52A C53A C54A C55A 0.7(6)
C53A C54A C55A N56A 0.3(6)
N52A C51A N56A C55A 0.5(5)
N2A C51A N56A C55A -176.9(3)
C54A C55A N56A C51A -0.8(6)
C2A N1A C41A N46A 142.5(3)
C1A N1A C41A N46A -64.5(4)
C2A N1A C41A N42A -37.8(4)
C1A N1A C41A N42A 115.1(3)
N46A C41A N42A C43A 3.3(7)
N1A C41A N42A C43A -176.3(4)
C41A N42A C43A C44A 0.7(10)
N42A C43A C44A C45A -3.5(12)
C43A C44A C45A N46A 2.9(11)
N42A C41A N46A C45A -3.8(6)
N1A C41A N46A C45A 175.8(3)
C44A C45A N46A C41A 0.6(8)
C6A N3A C61A N66A -104.5(3)
C5A N3A C61A N66A 50.6(3)
C6A N3A C61A N62A 76.1(3)
C5A N3A C61A N62A -128.7(3)
N66A C61A N62A C63A -1.1(5)
N3A C61A N62A C63A 178.2(3)
C61A N62A C63A C64A 1.0(5)
N62A C63A C64A C65A -0.8(6)
C63A C64A C65A N66A 0.5(6)
N62A C61A N66A C65A 0.8(5)
N3A C61A N66A C65A -178.5(3)
C64A C65A N66A C61A -0.5(5)
O1B C1B N1B C2B 144.1(3)
C13B C1B N1B C2B -39.3(3)
O1B C1B N1B C41B -12.1(4)
C13B C1B N1B C41B 164.5(2)
C1B N1B C2B O2B -11.1(4)
C41B N1B C2B O2B 144.1(3)
C1B N1B C2B C21B 168.5(2)
C41B N1B C2B C21B -36.2(3)
O3B C3B N2B C4B 154.1(3)
C23B C3B N2B C4B -31.0(4)
O3B C3B N2B C51B -30.0(4)
C23B C3B N2B C51B 144.8(3)
C3B N2B C4B O4B 158.0(3)
C51B N2B C4B O4B -17.8(4)
C3B N2B C4B C31B -22.7(4)
C51B N2B C4B C31B 161.5(3)
O5B C5B N3B C61B -144.6(3)
C33B C5B N3B C61B 40.9(4)
O5B C5B N3B C6B 15.4(4)
C33B C5B N3B C6B -159.1(3)
C5B N3B C6B O6B -114.3(4)
C61B N3B C6B O6B 47.5(5)
C5B N3B C6B C11B 68.0(4)
C61B N3B C6B C11B -130.2(3)
O6B C6B C11B C12B -162.4(4)
N3B C6B C11B C12B 15.2(5)
O6B C6B C11B C16B 13.0(5)
N3B C6B C11B C16B -169.4(3)
C16B C11B C12B C13B -1.9(4)
C6B C11B C12B C13B 173.4(3)
C11B C12B C13B C14B 0.2(4)
C11B C12B C13B C1B -173.2(3)
O1B C1B C13B C12B 131.4(3)
N1B C1B C13B C12B -45.1(4)
O1B C1B C13B C14B -42.0(4)
N1B C1B C13B C14B 141.5(3)
C12B C13B C14B C15B 2.1(4)
C1B C13B C14B C15B 175.7(3)
C13B C14B C15B C16B -2.7(4)
C14B C15B C16B C11B 1.0(5)
C12B C11B C16B C15B 1.3(4)
C6B C11B C16B C15B -174.2(3)
O2B C2B C21B C22B 152.4(3)
N1B C2B C21B C22B -27.2(4)
O2B C2B C21B C26B -26.0(4)
N1B C2B C21B C26B 154.4(2)
C26B C21B C22B C23B -0.7(4)
C2B C21B C22B C23B -179.0(2)
C21B C22B C23B C24B -1.7(4)
C21B C22B C23B C3B -175.7(2)
O3B C3B C23B C22B 145.9(3)
N2B C3B C23B C22B -28.8(4)
O3B C3B C23B C24B -28.2(4)
N2B C3B C23B C24B 157.1(3)
C22B C23B C24B C25B 2.7(4)
C3B C23B C24B C25B 177.0(3)
C23B C24B C25B C26B -1.3(5)
C24B C25B C26B C21B -1.1(5)
C22B C21B C26B C25B 2.1(4)
C2B C21B C26B C25B -179.5(3)
O4B C4B C31B C36B 146.6(3)
N2B C4B C31B C36B -32.7(4)
O4B C4B C31B C32B -35.4(4)
N2B C4B C31B C32B 145.3(3)
C36B C31B C32B C33B 3.8(4)
C4B C31B C32B C33B -174.3(3)
C31B C32B C33B C34B -1.3(4)
C31B C32B C33B C5B 171.2(3)
O5B C5B C33B C32B -142.3(3)
N3B C5B C33B C32B 32.1(4)
O5B C5B C33B C34B 30.3(5)
N3B C5B C33B C34B -155.3(3)
C32B C33B C34B C35B -2.3(6)
C5B C33B C34B C35B -175.1(3)
C33B C34B C35B C36B 3.4(6)
C34B C35B C36B C31B -0.9(6)
C32B C31B C36B C35B -2.7(5)
C4B C31B C36B C35B 175.3(3)
C1B N1B C41B N42B 106.9(3)
C2B N1B C41B N42B -49.9(3)
C1B N1B C41B N46B -74.9(3)
C2B N1B C41B N46B 128.3(3)
N46B C41B N42B C43B 0.5(5)
N1B C41B N42B C43B 178.5(3)
C41B N42B C43B C44B -0.7(5)
N42B C43B C44B C45B 0.5(6)
C43B C44B C45B N46B 0.0(6)
N42B C41B N46B C45B -0.1(5)
N1B C41B N46B C45B -178.1(3)
C44B C45B N46B C41B -0.2(5)
C4B N2B C51B N56B -66.0(4)
C3B N2B C51B N56B 117.7(3)
C4B N2B C51B N52B 115.8(3)
C3B N2B C51B N52B -60.6(3)
N56B C51B N52B C53B -0.5(5)
N2B C51B N52B C53B 177.4(3)
C51B N52B C53B C54B 0.0(6)
N52B C53B C54B C55B 1.1(7)
C53B C54B C55B N56B -1.8(8)
N52B C51B N56B C55B -0.2(5)
N2B C51B N56B C55B -178.1(3)
C54B C55B N56B C51B 1.3(6)
C5B N3B C61B N66B -161.0(3)
C6B N3B C61B N66B 39.1(4)
C5B N3B C61B N62B 19.2(4)
C6B N3B C61B N62B -140.7(3)
N66B C61B N62B C63B 0.3(5)
N3B C61B N62B C63B 180.0(3)
C61B N62B C63B C64B -2.7(6)
N62B C63B C64B C65B 3.5(7)
C63B C64B C65B N66B -2.0(8)
N62B C61B N66B C65B 1.0(6)
N3B C61B N66B C65B -178.7(3)
C64B C65B N66B C61B -0.1(7)
